data_4516042
loop_
_publ_author_name
'Mishra, Vishwesh'
'Thirupathi, Natesan'

_publ_section_title
;
 Critical Role of Anions in Platinum(II) Precursors upon the Structural
 Motifs of Six-Membered Cycloplatinated
 <i>N</i>,<i>N</i>',<i>N</i>&#x2033;-Triarylguanidines.
;
_journal_issue 6
_journal_name_full 'ACS omega'
_journal_page_first 6075
_journal_page_last 6090
_journal_paper_doi 10.1021/acsomega.8b00782
_journal_volume 3
_journal_year 2018
_chemical_formula_moiety 'C24 H24 F3 N3 O5'
_chemical_formula_sum 'C24 H24 F3 N3 O5'
_chemical_formula_weight 491.46
_space_group_crystal_system monoclinic
_space_group_IT_number 14
_space_group_name_Hall '-P 2ybc'
_space_group_name_H-M_alt 'P 1 21/c 1'
_atom_sites_solution_hydrogens geom
_audit_creation_method SHELXL-2017/1
_cell_angle_alpha 90
_cell_angle_beta 105.959(5)
_cell_angle_gamma 90
_cell_formula_units_Z 4
_cell_length_a 17.0130(7)
_cell_length_b 8.5689(3)
_cell_length_c 16.9747(8)
_cell_measurement_reflns_used 11060
_cell_measurement_temperature 150(2)
_cell_measurement_theta_max 29.1744
_cell_measurement_theta_min 2.9966
_cell_volume 2379.24(18)
_computing_cell_refinement
;
CrysAlisPro, Agilent Technologies,
Version 1.171.34.49 (release 20-01-2011 CrysAlis171 .NET)
(compiled Jan 20 2011,15:58:25)
;
_computing_data_collection
;
CrysAlisPro, Agilent Technologies,
Version 1.171.34.49 (release 20-01-2011 CrysAlis171 .NET)
(compiled Jan 20 2011,15:58:25)
;
_computing_data_reduction
;
CrysAlisPro, Agilent Technologies,
Version 1.171.34.49 (release 20-01-2011 CrysAlis171 .NET)
(compiled Jan 20 2011,15:58:25)
;
_computing_molecular_graphics Olex2
_computing_publication_material 'WINGX 2014'
_computing_structure_refinement 'SHELXL-2017/1 (Sheldrick, 2017)'
_computing_structure_solution 'SHELXS-2016 (Sheldrick, 2016)'
_diffrn_ambient_temperature 150(2)
_diffrn_detector_area_resol_mean 15.9853
_diffrn_measured_fraction_theta_full 0.998
_diffrn_measured_fraction_theta_max 0.999
_diffrn_measurement_device_type 'Xcalibur, Sapphire3'
_diffrn_measurement_method '\w scans'
_diffrn_radiation_type MoK\a
_diffrn_radiation_wavelength 0.71073
_diffrn_reflns_av_R_equivalents 0.0240
_diffrn_reflns_av_unetI/netI 0.0160
_diffrn_reflns_Laue_measured_fraction_full 0.998
_diffrn_reflns_Laue_measured_fraction_max 0.999
_diffrn_reflns_limit_h_max 21
_diffrn_reflns_limit_h_min -21
_diffrn_reflns_limit_k_max 10
_diffrn_reflns_limit_k_min -10
_diffrn_reflns_limit_l_max 21
_diffrn_reflns_limit_l_min -21
_diffrn_reflns_number 33292
_diffrn_reflns_point_group_measured_fraction_full 0.998
_diffrn_reflns_point_group_measured_fraction_max 0.999
_diffrn_reflns_theta_full 25.242
_diffrn_reflns_theta_max 26.372
_diffrn_reflns_theta_min 3.003
_diffrn_source 'Enhance (Mo) X-ray Source'
_exptl_absorpt_coefficient_mu 0.112
_exptl_absorpt_correction_T_max 1.00000
_exptl_absorpt_correction_T_min 0.97716
_exptl_absorpt_correction_type multi-scan
_exptl_absorpt_process_details
;
CrysAlisPro, Agilent Technologies,
Version 1.171.34.49 (release 20-01-2011 CrysAlis171 .NET)
(compiled Jan 20 2011,15:58:25)
Empirical absorption correction using spherical harmonics,
 implemented in SCALE3 ABSPACK scaling algorithm.
;
_exptl_crystal_colour Colorless
_exptl_crystal_density_diffrn 1.372
_exptl_crystal_density_method 'not measured'
_exptl_crystal_description Block
_exptl_crystal_F_000 1024
_exptl_crystal_size_max 0.200
_exptl_crystal_size_mid 0.200
_exptl_crystal_size_min 0.100
_refine_diff_density_max 0.694
_refine_diff_density_min -0.465
_refine_diff_density_rms 0.048
_refine_ls_extinction_method none
_refine_ls_goodness_of_fit_ref 1.065
_refine_ls_hydrogen_treatment constr
_refine_ls_matrix_type full
_refine_ls_number_parameters 316
_refine_ls_number_reflns 4863
_refine_ls_number_restraints 0
_refine_ls_restrained_S_all 1.065
_refine_ls_R_factor_all 0.0569
_refine_ls_R_factor_gt 0.0519
_refine_ls_shift/su_max 0.000
_refine_ls_shift/su_mean 0.000
_refine_ls_structure_factor_coef Fsqd
_refine_ls_weighting_details 'w=1/[\s^2^(Fo^2^)+(0.0503P)^2^+2.1076P] where P=(Fo^2^+2Fc^2^)/3'
_refine_ls_weighting_scheme calc
_refine_ls_wR_factor_gt 0.1231
_refine_ls_wR_factor_ref 0.1264
_reflns_Friedel_coverage 0.000
_reflns_number_gt 4429
_reflns_number_total 4863
_reflns_threshold_expression 'I > 2\s(I)'
_cod_data_source_file ao8b00782_si_002.cif
_cod_data_source_block '[(LH3)2-anisyl]TFA'
_cod_original_sg_symbol_H-M 'P 21/c'
_cod_database_code 4516042
_shelx_shelxl_version_number 2017/1
_shelx_space_group_comment
;
The symmetry employed for this shelxl refinement is uniquely defined
by the following loop, which should always be used as a source of
symmetry information in preference to the above space-group names.
They are only intended as comments.
;
_shelx_estimated_absorpt_t_min 0.978
_shelx_estimated_absorpt_t_max 0.989

loop_
_space_group_symop_operation_xyz
'x, y, z'
'-x, y+1/2, -z+1/2'
'-x, -y, -z'
'x, -y-1/2, z-1/2'

loop_
_atom_site_label
_atom_site_type_symbol
_atom_site_fract_x
_atom_site_fract_y
_atom_site_fract_z
_atom_site_U_iso_or_equiv
_atom_site_adp_type
_atom_site_occupancy
_atom_site_site_symmetry_order
_atom_site_calc_flag
_atom_site_refinement_flags_posn
_atom_site_refinement_flags_adp
F1 F 0.19161(11) 0.48718(18) 0.02528(11) 0.0709(5) Uani 1 1 d . .
F3 F 0.31699(9) 0.53000(19) 0.07557(11) 0.0676(5) Uani 1 1 d . .
F2 F 0.22896(12) 0.6275(2) 0.13104(9) 0.0700(5) Uani 1 1 d . .
O1 O 0.40081(8) 1.17852(18) 0.01032(8) 0.0324(3) Uani 1 1 d . .
O2 O 0.21655(8) 1.29970(15) -0.34952(7) 0.0276(3) Uani 1 1 d . .
O3 O 0.06075(8) 1.05816(17) -0.30906(8) 0.0302(3) Uani 1 1 d . .
O4 O 0.16487(8) 0.77233(17) -0.03344(8) 0.0328(3) Uani 1 1 d . .
O5 O 0.29967(7) 0.81896(16) 0.01229(8) 0.0278(3) Uani 1 1 d . .
N1 N 0.28114(8) 1.05261(18) -0.10623(8) 0.0210(3) Uani 1 1 d . .
H1 H 0.282955 1.003379 -0.060268 0.025 Uiso 1 1 calc R U
N2 N 0.14293(8) 1.01060(18) -0.14629(9) 0.0234(3) Uani 1 1 d . .
H2 H 0.152398 0.917501 -0.123792 0.028 Uiso 1 1 calc R U
N3 N 0.19597(8) 1.20725(18) -0.20942(9) 0.0227(3) Uani 1 1 d . .
H3 H 0.151367 1.202309 -0.250594 0.027 Uiso 1 1 calc R U
C1 C 0.20744(10) 1.0914(2) -0.15441(10) 0.0199(3) Uani 1 1 d . .
C2 C 0.35702(10) 1.0846(2) -0.12338(10) 0.0213(4) Uani 1 1 d . .
C3 C 0.36936(12) 1.0506(2) -0.19869(11) 0.0289(4) Uani 1 1 d . .
H3A H 0.326622 1.005590 -0.240807 0.035 Uiso 1 1 calc R U
C4 C 0.44439(13) 1.0823(3) -0.21249(13) 0.0407(5) Uani 1 1 d . .
H4 H 0.453192 1.059859 -0.264213 0.049 Uiso 1 1 calc R U
C5 C 0.50641(12) 1.1470(3) -0.15049(15) 0.0420(5) Uani 1 1 d . .
H5 H 0.557582 1.169450 -0.160307 0.050 Uiso 1 1 calc R U
C6 C 0.49519(11) 1.1793(3) -0.07469(14) 0.0353(5) Uani 1 1 d . .
H6 H 0.538539 1.222249 -0.032451 0.042 Uiso 1 1 calc R U
C7 C 0.42018(10) 1.1487(2) -0.06066(11) 0.0249(4) Uani 1 1 d . .
C8 C 0.46212(14) 1.2483(3) 0.07551(14) 0.0466(6) Uani 1 1 d . .
H8A H 0.440543 1.263513 0.122873 0.070 Uiso 1 1 calc R U
H8B H 0.510068 1.179858 0.090881 0.070 Uiso 1 1 calc R U
H8C H 0.477850 1.349422 0.057556 0.070 Uiso 1 1 calc R U
C9 C 0.24808(10) 1.3372(2) -0.20840(10) 0.0202(3) Uani 1 1 d . .
C10 C 0.28417(11) 1.4191(2) -0.13760(11) 0.0268(4) Uani 1 1 d . .
H10 H 0.276275 1.386621 -0.086806 0.032 Uiso 1 1 calc R U
C11 C 0.33198(12) 1.5491(2) -0.14076(12) 0.0319(4) Uani 1 1 d . .
H11 H 0.356941 1.605632 -0.092187 0.038 Uiso 1 1 calc R U
C12 C 0.34310(12) 1.5957(2) -0.21489(13) 0.0319(4) Uani 1 1 d . .
H12 H 0.376354 1.683858 -0.216869 0.038 Uiso 1 1 calc R U
C13 C 0.30623(11) 1.5152(2) -0.28651(12) 0.0274(4) Uani 1 1 d . .
H13 H 0.313953 1.548621 -0.337224 0.033 Uiso 1 1 calc R U
C14 C 0.25807(10) 1.3858(2) -0.28370(10) 0.0215(4) Uani 1 1 d . .
C15 C 0.21780(14) 1.3560(2) -0.42845(11) 0.0340(5) Uani 1 1 d . .
H15A H 0.186218 1.285399 -0.470850 0.051 Uiso 1 1 calc R U
H15B H 0.193646 1.460617 -0.436966 0.051 Uiso 1 1 calc R U
H15C H 0.274407 1.360666 -0.431622 0.051 Uiso 1 1 calc R U
C16 C 0.05970(10) 1.0625(2) -0.17107(11) 0.0236(4) Uani 1 1 d . .
C17 C 0.01950(12) 1.0843(3) -0.11133(12) 0.0335(5) Uani 1 1 d . .
H17 H 0.047899 1.067918 -0.055387 0.040 Uiso 1 1 calc R U
C18 C -0.06206(12) 1.1299(3) -0.13232(14) 0.0402(5) Uani 1 1 d . .
H18 H -0.089244 1.145534 -0.090997 0.048 Uiso 1 1 calc R U
C19 C -0.10326(12) 1.1522(3) -0.21400(14) 0.0371(5) Uani 1 1 d . .
H19 H -0.158843 1.184283 -0.228513 0.045 Uiso 1 1 calc R U
C20 C -0.06467(11) 1.1283(2) -0.27452(12) 0.0309(4) Uani 1 1 d . .
H20 H -0.093740 1.142779 -0.330434 0.037 Uiso 1 1 calc R U
C21 C 0.01706(10) 1.0830(2) -0.25346(11) 0.0247(4) Uani 1 1 d . .
C22 C 0.01765(14) 1.0639(4) -0.39390(13) 0.0552(7) Uani 1 1 d . .
H22A H 0.055735 1.044322 -0.426849 0.083 Uiso 1 1 calc R U
H22B H -0.025291 0.984166 -0.405936 0.083 Uiso 1 1 calc R U
H22C H -0.007133 1.167261 -0.407205 0.083 Uiso 1 1 calc R U
C23 C 0.23639(10) 0.7448(2) 0.00726(10) 0.0214(4) Uani 1 1 d . .
C24 C 0.24563(12) 0.5975(2) 0.06137(12) 0.0313(4) Uani 1 1 d . .

loop_
_atom_site_aniso_label
_atom_site_aniso_U_11
_atom_site_aniso_U_22
_atom_site_aniso_U_33
_atom_site_aniso_U_23
_atom_site_aniso_U_13
_atom_site_aniso_U_12
F1 0.0831(12) 0.0351(8) 0.0845(12) 0.0175(8) 0.0064(9) -0.0202(8)
F3 0.0502(9) 0.0592(10) 0.0972(13) 0.0438(9) 0.0263(8) 0.0298(7)
F2 0.1236(15) 0.0607(10) 0.0366(8) 0.0223(7) 0.0404(9) 0.0322(10)
O1 0.0237(6) 0.0455(9) 0.0249(7) -0.0092(6) 0.0015(5) -0.0032(6)
O2 0.0364(7) 0.0251(7) 0.0207(6) 0.0025(5) 0.0069(5) -0.0057(5)
O3 0.0211(6) 0.0431(8) 0.0228(6) -0.0012(6) -0.0004(5) 0.0016(6)
O4 0.0239(7) 0.0349(8) 0.0341(7) 0.0118(6) -0.0012(5) -0.0058(6)
O5 0.0227(6) 0.0305(7) 0.0281(7) 0.0052(5) 0.0034(5) -0.0025(5)
N1 0.0162(7) 0.0287(8) 0.0168(7) 0.0048(6) 0.0025(5) -0.0024(6)
N2 0.0167(7) 0.0243(8) 0.0265(7) 0.0086(6) 0.0013(6) -0.0032(6)
N3 0.0168(7) 0.0273(8) 0.0211(7) 0.0058(6) 0.0004(5) -0.0047(6)
C1 0.0182(8) 0.0236(9) 0.0171(8) 0.0001(6) 0.0034(6) -0.0024(7)
C2 0.0161(8) 0.0256(9) 0.0218(8) 0.0036(7) 0.0045(6) 0.0017(7)
C3 0.0284(9) 0.0359(11) 0.0220(9) 0.0033(8) 0.0060(7) 0.0067(8)
C4 0.0409(12) 0.0546(14) 0.0341(11) 0.0117(10) 0.0227(9) 0.0160(10)
C5 0.0224(9) 0.0540(14) 0.0556(14) 0.0143(11) 0.0208(9) 0.0062(9)
C6 0.0175(9) 0.0389(11) 0.0475(12) 0.0015(9) 0.0052(8) -0.0015(8)
C7 0.0188(8) 0.0273(9) 0.0272(9) -0.0004(7) 0.0042(7) 0.0012(7)
C8 0.0376(12) 0.0531(14) 0.0390(12) -0.0176(11) -0.0063(9) -0.0009(10)
C9 0.0153(7) 0.0208(8) 0.0240(8) 0.0031(7) 0.0048(6) 0.0001(6)
C10 0.0247(9) 0.0315(10) 0.0244(9) 0.0001(7) 0.0070(7) -0.0007(8)
C11 0.0290(10) 0.0296(10) 0.0344(10) -0.0079(8) 0.0043(8) -0.0051(8)
C12 0.0268(9) 0.0262(10) 0.0428(11) 0.0001(8) 0.0095(8) -0.0081(8)
C13 0.0259(9) 0.0269(9) 0.0321(10) 0.0049(8) 0.0122(8) -0.0029(7)
C14 0.0192(8) 0.0210(8) 0.0244(8) 0.0014(7) 0.0062(7) 0.0012(7)
C15 0.0512(12) 0.0292(10) 0.0220(9) 0.0047(8) 0.0111(8) -0.0008(9)
C16 0.0154(8) 0.0237(9) 0.0297(9) 0.0057(7) 0.0027(7) -0.0044(7)
C17 0.0255(9) 0.0440(12) 0.0313(10) 0.0093(9) 0.0084(8) -0.0052(8)
C18 0.0269(10) 0.0528(14) 0.0462(12) 0.0073(11) 0.0187(9) -0.0010(9)
C19 0.0184(9) 0.0396(12) 0.0531(13) 0.0104(10) 0.0093(8) 0.0016(8)
C20 0.0193(9) 0.0319(10) 0.0364(10) 0.0075(8) -0.0013(7) -0.0005(8)
C21 0.0188(8) 0.0245(9) 0.0285(9) 0.0020(7) 0.0027(7) -0.0039(7)
C22 0.0367(12) 0.098(2) 0.0240(10) -0.0062(12) -0.0024(9) 0.0115(13)
C23 0.0250(9) 0.0212(9) 0.0184(8) -0.0001(7) 0.0066(7) 0.0006(7)
C24 0.0371(11) 0.0267(10) 0.0322(10) 0.0067(8) 0.0131(8) 0.0040(8)

loop_
_atom_type_symbol
_atom_type_description
_atom_type_scat_dispersion_real
_atom_type_scat_dispersion_imag
_atom_type_scat_source
C C 0.0033 0.0016 'International Tables Vol C Tables 4.2.6.8 and 6.1.1.4'
H H 0.0000 0.0000 'International Tables Vol C Tables 4.2.6.8 and 6.1.1.4'
N N 0.0061 0.0033 'International Tables Vol C Tables 4.2.6.8 and 6.1.1.4'
O O 0.0106 0.0060 'International Tables Vol C Tables 4.2.6.8 and 6.1.1.4'
F F 0.0171 0.0103 'International Tables Vol C Tables 4.2.6.8 and 6.1.1.4'

loop_
_geom_angle_atom_site_label_1
_geom_angle_atom_site_label_2
_geom_angle_atom_site_label_3
_geom_angle
C7 O1 C8 117.58(16)
C14 O2 C15 116.58(14)
C21 O3 C22 117.70(15)
C1 N1 C2 125.21(14)
C1 N1 H1 117.4
C2 N1 H1 117.4
C1 N2 C16 125.59(15)
C1 N2 H2 117.2
C16 N2 H2 117.2
C1 N3 C9 126.97(14)
C1 N3 H3 116.5
C9 N3 H3 116.5
N2 C1 N1 117.80(15)
N2 C1 N3 119.31(15)
N1 C1 N3 122.89(15)
C3 C2 C7 120.40(16)
C3 C2 N1 121.63(16)
C7 C2 N1 117.95(15)
C2 C3 C4 119.72(19)
C2 C3 H3A 120.1
C4 C3 H3A 120.1
C5 C4 C3 119.64(19)
C5 C4 H4 120.2
C3 C4 H4 120.2
C6 C5 C4 121.15(18)
C6 C5 H5 119.4
C4 C5 H5 119.4
C5 C6 C7 119.49(19)
C5 C6 H6 120.3
C7 C6 H6 120.3
O1 C7 C6 125.21(17)
O1 C7 C2 115.19(15)
C6 C7 C2 119.59(17)
O1 C8 H8A 109.5
O1 C8 H8B 109.5
H8A C8 H8B 109.5
O1 C8 H8C 109.5
H8A C8 H8C 109.5
H8B C8 H8C 109.5
C10 C9 C14 120.45(16)
C10 C9 N3 122.38(16)
C14 C9 N3 117.06(15)
C9 C10 C11 119.92(17)
C9 C10 H10 120.0
C11 C10 H10 120.0
C12 C11 C10 119.69(18)
C12 C11 H11 120.2
C10 C11 H11 120.2
C11 C12 C13 120.78(17)
C11 C12 H12 119.6
C13 C12 H12 119.6
C14 C13 C12 119.72(17)
C14 C13 H13 120.1
C12 C13 H13 120.1
O2 C14 C13 125.62(16)
O2 C14 C9 114.95(15)
C13 C14 C9 119.42(16)
O2 C15 H15A 109.5
O2 C15 H15B 109.5
H15A C15 H15B 109.5
O2 C15 H15C 109.5
H15A C15 H15C 109.5
H15B C15 H15C 109.5
C17 C16 C21 119.43(16)
C17 C16 N2 118.34(16)
C21 C16 N2 122.13(16)
C16 C17 C18 120.66(19)
C16 C17 H17 119.7
C18 C17 H17 119.7
C19 C18 C17 119.37(19)
C19 C18 H18 120.3
C17 C18 H18 120.3
C20 C19 C18 120.82(18)
C20 C19 H19 119.6
C18 C19 H19 119.6
C19 C20 C21 119.78(18)
C19 C20 H20 120.1
C21 C20 H20 120.1
O3 C21 C20 124.02(17)
O3 C21 C16 116.05(15)
C20 C21 C16 119.92(17)
O3 C22 H22A 109.5
O3 C22 H22B 109.5
H22A C22 H22B 109.5
O3 C22 H22C 109.5
H22A C22 H22C 109.5
H22B C22 H22C 109.5
O5 C23 O4 129.98(17)
O5 C23 C24 115.86(15)
O4 C23 C24 114.13(15)
F3 C24 F2 109.87(18)
F3 C24 F1 104.91(18)
F2 C24 F1 104.94(18)
F3 C24 C23 114.17(16)
F2 C24 C23 111.32(16)
F1 C24 C23 111.05(16)

loop_
_geom_bond_atom_site_label_1
_geom_bond_atom_site_label_2
_geom_bond_distance
F1 C24 1.343(3)
F3 C24 1.306(2)
F2 C24 1.315(2)
O1 C7 1.358(2)
O1 C8 1.427(2)
O2 C14 1.363(2)
O2 C15 1.430(2)
O3 C21 1.369(2)
O3 C22 1.426(2)
O4 C23 1.245(2)
O5 C23 1.233(2)
N1 C1 1.337(2)
N1 C2 1.426(2)
N1 H1 0.8800
N2 C1 1.337(2)
N2 C16 1.433(2)
N2 H2 0.8800
N3 C1 1.340(2)
N3 C9 1.420(2)
N3 H3 0.8800
C2 C3 1.382(2)
C2 C7 1.400(2)
C3 C4 1.387(3)
C3 H3A 0.9500
C4 C5 1.385(3)
C4 H4 0.9500
C5 C6 1.380(3)
C5 H5 0.9500
C6 C7 1.386(3)
C6 H6 0.9500
C8 H8A 0.9800
C8 H8B 0.9800
C8 H8C 0.9800
C9 C10 1.382(3)
C9 C14 1.399(2)
C10 C11 1.389(3)
C10 H10 0.9500
C11 C12 1.382(3)
C11 H11 0.9500
C12 C13 1.388(3)
C12 H12 0.9500
C13 C14 1.387(2)
C13 H13 0.9500
C15 H15A 0.9800
C15 H15B 0.9800
C15 H15C 0.9800
C16 C17 1.383(3)
C16 C21 1.398(3)
C17 C18 1.390(3)
C17 H17 0.9500
C18 C19 1.384(3)
C18 H18 0.9500
C19 C20 1.378(3)
C19 H19 0.9500
C20 C21 1.392(2)
C20 H20 0.9500
C22 H22A 0.9800
C22 H22B 0.9800
C22 H22C 0.9800
C23 C24 1.544(2)

loop_
_geom_torsion_atom_site_label_1
_geom_torsion_atom_site_label_2
_geom_torsion_atom_site_label_3
_geom_torsion_atom_site_label_4
_geom_torsion
C16 N2 C1 N1 158.74(16)
C16 N2 C1 N3 -20.9(3)
C2 N1 C1 N2 157.34(16)
C2 N1 C1 N3 -23.0(3)
C9 N3 C1 N2 156.33(17)
C9 N3 C1 N1 -23.3(3)
C1 N1 C2 C3 -48.6(3)
C1 N1 C2 C7 132.92(18)
C7 C2 C3 C4 -1.0(3)
N1 C2 C3 C4 -179.42(18)
C2 C3 C4 C5 0.4(3)
C3 C4 C5 C6 0.6(3)
C4 C5 C6 C7 -0.9(3)
C8 O1 C7 C6 0.7(3)
C8 O1 C7 C2 -178.16(18)
C5 C6 C7 O1 -178.40(19)
C5 C6 C7 C2 0.4(3)
C3 C2 C7 O1 179.46(17)
N1 C2 C7 O1 -2.0(2)
C3 C2 C7 C6 0.6(3)
N1 C2 C7 C6 179.08(17)
C1 N3 C9 C10 -42.6(3)
C1 N3 C9 C14 141.05(18)
C14 C9 C10 C11 -1.2(3)
N3 C9 C10 C11 -177.44(17)
C9 C10 C11 C12 0.1(3)
C10 C11 C12 C13 0.8(3)
C11 C12 C13 C14 -0.4(3)
C15 O2 C14 C13 -5.4(3)
C15 O2 C14 C9 173.24(16)
C12 C13 C14 O2 177.85(17)
C12 C13 C14 C9 -0.7(3)
C10 C9 C14 O2 -177.18(16)
N3 C9 C14 O2 -0.8(2)
C10 C9 C14 C13 1.5(3)
N3 C9 C14 C13 177.96(16)
C1 N2 C16 C17 -116.1(2)
C1 N2 C16 C21 67.6(2)
C21 C16 C17 C18 -1.6(3)
N2 C16 C17 C18 -177.99(19)
C16 C17 C18 C19 0.6(3)
C17 C18 C19 C20 0.6(3)
C18 C19 C20 C21 -0.8(3)
C22 O3 C21 C20 -6.5(3)
C22 O3 C21 C16 174.4(2)
C19 C20 C21 O3 -179.32(18)
C19 C20 C21 C16 -0.3(3)
C17 C16 C21 O3 -179.46(17)
N2 C16 C21 O3 -3.2(3)
C17 C16 C21 C20 1.4(3)
N2 C16 C21 C20 177.69(17)
O5 C23 C24 F3 -29.7(2)
O4 C23 C24 F3 152.07(19)
O5 C23 C24 F2 95.4(2)
O4 C23 C24 F2 -82.8(2)
O5 C23 C24 F1 -148.07(18)
O4 C23 C24 F1 33.7(2)
